data_7231443
loop_
_publ_author_name
'Chorazy, Szymon'
'Zakrzewski, Jakub J.'
'Wang, Junhao'
'Ohkoshi, Shin-ichi'
'Sieklucka, Barbara'

_publ_section_title
;
 Incorporation of hexacyanidoferrate(iii) ion in photoluminescent
 trimetallic Eu(3-pyridone)[Co1&#x2212;xFex(CN)6] chains exhibiting
 tunable visible light absorption and emission properties
;
_journal_issue 38
_journal_name_full CrystEngComm
_journal_page_first 5695
_journal_paper_doi 10.1039/C8CE01020J
_journal_volume 20
_journal_year 2018
_chemical_formula_moiety 'C16 H20 Co0.88 Eu Fe0.12 N8 O7'
_chemical_formula_sum 'C16 H20 Co0.88 Eu Fe0.12 N8 O7'
_chemical_formula_weight 646.92
_space_group_IT_number 15
_space_group_name_Hall '-C 2yc'
_space_group_name_H-M_alt 'C 1 2/c 1'
_symmetry_cell_setting monoclinic
_symmetry_Int_Tables_number 15
_symmetry_space_group_name_Hall '-C 2yc'
_symmetry_space_group_name_H-M 'C 1 2/c 1'
_atom_sites_solution_hydrogens difmap
_audit_conform_dict_location ftp://ftp.iucr.org/pub/cif_core.dic
_audit_conform_dict_name cif_core.dic
_audit_conform_dict_version 2.4.3
_audit_creation_date 2018-08-08T17:43:42-00:00
_audit_creation_method 'WinGX routine CIF_UPDATE'
_audit_update_record
;
2018-08-22 deposited with the CCDC.
2018-08-27 downloaded from the CCDC.
;
_cell_angle_alpha 90
_cell_angle_beta 116.540(4)
_cell_angle_gamma 90
_cell_formula_units_Z 4
_cell_length_a 15.9056(18)
_cell_length_b 9.2580(11)
_cell_length_c 17.746(2)
_cell_measurement_reflns_used 12942
_cell_measurement_temperature 298(2)
_cell_measurement_theta_max 27.103
_cell_measurement_theta_min 2.566
_cell_measurement_wavelength 0.71073
_cell_volume 2337.8(5)
_computing_molecular_graphics 'Ortep for Windows (Farrugia, 2012)'
_computing_publication_material 'WinGX publication routines (Farrugia, 2012)'
_computing_structure_refinement 'SHELXL-2014/7 (Sheldrick, 2014)'
_diffrn_ambient_temperature 298(2)
_diffrn_measured_fraction_theta_full 1
_diffrn_measured_fraction_theta_max 1
_diffrn_measurement_device_type 'D8Quest Eco Photon50'
_diffrn_measurement_method \w
_diffrn_radiation_monochromator graphite
_diffrn_radiation_probe x-ray
_diffrn_radiation_type MoK\a
_diffrn_radiation_wavelength 0.71073
_diffrn_reflns_av_R_equivalents 0.0265
_diffrn_reflns_av_unetI/netI 0.0195
_diffrn_reflns_Laue_measured_fraction_full 1
_diffrn_reflns_Laue_measured_fraction_max 1
_diffrn_reflns_limit_h_max 20
_diffrn_reflns_limit_h_min -20
_diffrn_reflns_limit_k_max 11
_diffrn_reflns_limit_k_min -11
_diffrn_reflns_limit_l_max 22
_diffrn_reflns_limit_l_min -22
_diffrn_reflns_number 12942
_diffrn_reflns_point_group_measured_fraction_full 1
_diffrn_reflns_point_group_measured_fraction_max 1
_diffrn_reflns_theta_full 25.242
_diffrn_reflns_theta_max 27.103
_diffrn_reflns_theta_min 2.566
_diffrn_standards_interval_time 0
_diffrn_standards_number 0
_exptl_absorpt_coefficient_mu 3.41
_exptl_absorpt_correction_T_max 0.749
_exptl_absorpt_correction_T_min 0.495
_exptl_absorpt_correction_type multi-scan
_exptl_absorpt_process_details 'ABSCOR (Rigaku, 1995)'
_exptl_crystal_colour orange
_exptl_crystal_density_diffrn 1.838
_exptl_crystal_density_method 'not measured'
_exptl_crystal_description block
_exptl_crystal_F_000 1272
_exptl_crystal_size_max 0.24
_exptl_crystal_size_mid 0.15
_exptl_crystal_size_min 0.09
_refine_diff_density_max 0.409
_refine_diff_density_min -0.535
_refine_diff_density_rms 0.083
_refine_ls_extinction_method none
_refine_ls_goodness_of_fit_ref 1.013
_refine_ls_hydrogen_treatment refxyz
_refine_ls_matrix_type full
_refine_ls_number_constraints 0
_refine_ls_number_parameters 182
_refine_ls_number_reflns 2583
_refine_ls_number_restraints 5
_refine_ls_restrained_S_all 1.025
_refine_ls_R_factor_all 0.0183
_refine_ls_R_factor_gt 0.0157
_refine_ls_shift/su_max 0.005
_refine_ls_shift/su_mean 0
_refine_ls_structure_factor_coef Fsqd
_refine_ls_weighting_details 'w=1/[\s^2^(Fo^2^)+(0.0229P)^2^+1.5895P] where P=(Fo^2^+2Fc^2^)/3'
_refine_ls_weighting_scheme calc
_refine_ls_wR_factor_gt 0.0381
_refine_ls_wR_factor_ref 0.039
_reflns_Friedel_coverage 0
_reflns_number_gt 2416
_reflns_number_total 2583
_reflns_threshold_expression 'I > 2\s(I)'
_cod_data_source_file c8ce01020j2.cif
_cod_data_source_block EuCo88Fe12
_cod_depositor_comments 'Adding full bibliography for 7231436--7231445.cif.'
_cod_original_sg_symbol_H-M 'C 2/c'
_cod_database_code 7231443

loop_
_symmetry_equiv_pos_as_xyz
'x, y, z'
'-x, y, -z+1/2'
'x+1/2, y+1/2, z'
'-x+1/2, y+1/2, -z+1/2'
'-x, -y, -z'
'x, -y, z-1/2'
'-x+1/2, -y+1/2, -z'
'x+1/2, -y+1/2, z-1/2'

loop_
_atom_site_label
_atom_site_type_symbol
_atom_site_fract_x
_atom_site_fract_y
_atom_site_fract_z
_atom_site_U_iso_or_equiv
_atom_site_adp_type
_atom_site_occupancy
_atom_site_site_symmetry_order
_atom_site_calc_flag
_atom_site_refinement_flags_posn
_atom_site_refinement_flags_adp
_atom_site_refinement_flags_occupancy
Eu1 Eu 0.5 0.84115(2) 0.75 0.01475(5) Uani 1 2 d S T P
Co1 Co 0.5 0.5 0.5 0.01521(8) Uani 0.88 2 d S . P
Fe1 Fe 0.5 0.5 0.5 0.01521(8) Uani 0.12 2 d S . P
O3 O 0.34585(10) 0.77612(15) 0.70585(9) 0.0234(3) Uani 1 1 d . . .
O2 O 0.59975(11) 1.05853(16) 0.79004(10) 0.0290(3) Uani 1 1 d D . .
N4 N 0.22271(14) 0.4503(2) 0.70046(13) 0.0309(4) Uani 1 1 d . . .
O1 O 0.51023(13) 0.92183(17) 0.88409(10) 0.0332(4) Uani 1 1 d D . .
O4 O 0.5 0.3235(3) 0.75 0.0621(9) Uani 1 2 d DS T P
N2 N 0.71347(13) 0.5314(2) 0.58239(12) 0.0337(4) Uani 1 1 d . . .
C7 C 0.22228(18) 0.4744(3) 0.56976(16) 0.0393(6) Uani 1 1 d . . .
N3 N 0.49331(13) 0.62632(19) 0.65598(11) 0.0244(4) Uani 1 1 d . . .
C2 C 0.63367(15) 0.5172(2) 0.55110(12) 0.0224(4) Uani 1 1 d . . .
C4 C 0.29809(13) 0.6554(2) 0.67725(13) 0.0206(4) Uani 1 1 d . . .
C1 C 0.51016(15) 0.3090(2) 0.54304(13) 0.0250(4) Uani 1 1 d . . .
C8 C 0.27138(16) 0.6023(3) 0.59571(14) 0.0302(5) Uani 1 1 d . . .
N1 N 0.51439(19) 0.1938(2) 0.56696(15) 0.0478(6) Uani 1 1 d . . .
C5 C 0.27090(15) 0.5736(2) 0.72823(14) 0.0262(4) Uani 1 1 d . . .
C3 C 0.49692(13) 0.5757(2) 0.59853(12) 0.0186(4) Uani 1 1 d . . .
C6 C 0.19776(18) 0.3990(3) 0.62297(17) 0.0370(6) Uani 1 1 d . . .
H7 H 0.204(2) 0.441(3) 0.5175(18) 0.044 Uiso 1 1 d . U .
H8 H 0.289(2) 0.654(3) 0.5552(19) 0.044 Uiso 1 1 d . U .
H6 H 0.163(2) 0.310(3) 0.6093(18) 0.044 Uiso 1 1 d . U .
H5 H 0.287(2) 0.599(3) 0.7800(19) 0.044 Uiso 1 1 d . U .
H4 H 0.209(2) 0.406(3) 0.7328(18) 0.044 Uiso 1 1 d . U .
H4A H 0.501(2) 0.386(3) 0.7115(15) 0.044 Uiso 1 1 d D U .
H2A H 0.583(2) 1.149(2) 0.7848(19) 0.044 Uiso 1 1 d D U .
H2B H 0.6542(14) 1.054(3) 0.8354(14) 0.044 Uiso 1 1 d D U .
H1B H 0.5021(19) 1.011(2) 0.8950(18) 0.044 Uiso 1 1 d D U .
H1A H 0.523(2) 0.873(3) 0.9298(14) 0.044 Uiso 1 1 d D U .

loop_
_atom_site_aniso_label
_atom_site_aniso_U_11
_atom_site_aniso_U_22
_atom_site_aniso_U_33
_atom_site_aniso_U_23
_atom_site_aniso_U_13
_atom_site_aniso_U_12
Eu1 0.01660(7) 0.01186(7) 0.01680(7) 0 0.00837(5) 0
Co1 0.01926(18) 0.01288(17) 0.01404(17) -0.00165(12) 0.00793(14) -0.00024(12)
Fe1 0.01926(18) 0.01288(17) 0.01404(17) -0.00165(12) 0.00793(14) -0.00024(12)
O3 0.0199(7) 0.0198(7) 0.0307(8) -0.0011(6) 0.0114(6) -0.0031(5)
O2 0.0213(7) 0.0194(7) 0.0380(9) -0.0017(6) 0.0057(6) -0.0019(6)
N4 0.0342(11) 0.0282(10) 0.0374(11) 0.0016(8) 0.0222(9) -0.0077(8)
O1 0.0587(11) 0.0211(8) 0.0257(8) -0.0036(6) 0.0242(8) 0.0028(7)
O4 0.103(3) 0.0231(14) 0.065(2) 0 0.041(2) 0
N2 0.0244(10) 0.0481(12) 0.0267(10) -0.0044(9) 0.0098(8) -0.0004(9)
C7 0.0412(14) 0.0478(15) 0.0324(13) -0.0168(11) 0.0195(11) -0.0136(11)
N3 0.0297(9) 0.0236(9) 0.0224(9) -0.0050(7) 0.0140(7) -0.0016(7)
C2 0.0265(11) 0.0246(10) 0.0168(9) -0.0038(7) 0.0103(8) -0.0003(8)
C4 0.0163(9) 0.0216(10) 0.0241(10) 0.0028(7) 0.0092(8) 0.0004(7)
C1 0.0318(11) 0.0223(10) 0.0216(10) -0.0010(8) 0.0126(9) -0.0002(8)
C8 0.0297(12) 0.0387(12) 0.0261(11) -0.0006(9) 0.0159(9) -0.0059(9)
N1 0.0679(16) 0.0247(11) 0.0489(14) 0.0094(9) 0.0244(12) -0.0010(10)
C5 0.0274(11) 0.0300(11) 0.0230(10) -0.0018(8) 0.0128(9) -0.0054(8)
C3 0.0196(9) 0.0158(9) 0.0206(10) -0.0010(7) 0.0091(7) -0.0015(7)
C6 0.0373(13) 0.0295(12) 0.0482(15) -0.0129(10) 0.0227(11) -0.0134(10)

loop_
_atom_type_symbol
_atom_type_description
_atom_type_scat_dispersion_real
_atom_type_scat_dispersion_imag
_atom_type_scat_source
C C 0.0033 0.0016 'International Tables Vol C Tables 4.2.6.8 and 6.1.1.4'
H H 0 0 'International Tables Vol C Tables 4.2.6.8 and 6.1.1.4'
Co Co 0.3494 0.9721 'International Tables Vol C Tables 4.2.6.8 and 6.1.1.4'
Eu Eu -0.1578 3.6682 'International Tables Vol C Tables 4.2.6.8 and 6.1.1.4'
Fe Fe 0.3463 0.8444 'International Tables Vol C Tables 4.2.6.8 and 6.1.1.4'
N N 0.0061 0.0033 'International Tables Vol C Tables 4.2.6.8 and 6.1.1.4'
O O 0.0106 0.006 'International Tables Vol C Tables 4.2.6.8 and 6.1.1.4'

loop_
_geom_angle_atom_site_label_1
_geom_angle_atom_site_label_2
_geom_angle_atom_site_label_3
_geom_angle
_geom_angle_site_symmetry_1
_geom_angle_site_symmetry_3
O3 Eu1 O3 149.60(7) 2_656 .
O3 Eu1 O1 98.77(6) 2_656 .
O3 Eu1 O1 90.51(6) . .
O3 Eu1 O1 90.51(6) 2_656 2_656
O3 Eu1 O1 98.77(6) . 2_656
O1 Eu1 O1 144.18(8) . 2_656
O3 Eu1 O2 139.89(5) 2_656 2_656
O3 Eu1 O2 70.35(5) . 2_656
O1 Eu1 O2 77.52(6) . 2_656
O1 Eu1 O2 73.35(6) 2_656 2_656
O3 Eu1 O2 70.35(5) 2_656 .
O3 Eu1 O2 139.89(5) . .
O1 Eu1 O2 73.35(6) . .
O1 Eu1 O2 77.52(6) 2_656 .
O2 Eu1 O2 70.39(7) 2_656 .
O3 Eu1 N3 75.32(5) 2_656 .
O3 Eu1 N3 81.21(5) . .
O1 Eu1 N3 147.14(6) . .
O1 Eu1 N3 68.68(5) 2_656 .
O2 Eu1 N3 127.68(6) 2_656 .
O2 Eu1 N3 130.90(6) . .
O3 Eu1 N3 81.21(5) 2_656 2_656
O3 Eu1 N3 75.32(5) . 2_656
O1 Eu1 N3 68.68(5) . 2_656
O1 Eu1 N3 147.14(6) 2_656 2_656
O2 Eu1 N3 130.91(6) 2_656 2_656
O2 Eu1 N3 127.68(6) . 2_656
N3 Eu1 N3 78.46(8) . 2_656
C3 Co1 C3 180.00(11) 5_666 .
C3 Co1 C1 89.66(8) 5_666 .
C3 Co1 C1 90.33(8) . .
C3 Co1 C1 90.34(8) 5_666 5_666
C3 Co1 C1 89.67(8) . 5_666
C1 Co1 C1 180 . 5_666
C3 Co1 C2 90.76(8) 5_666 5_666
C3 Co1 C2 89.24(8) . 5_666
C1 Co1 C2 89.42(9) . 5_666
C1 Co1 C2 90.58(9) 5_666 5_666
C3 Co1 C2 89.24(8) 5_666 .
C3 Co1 C2 90.76(8) . .
C1 Co1 C2 90.58(9) . .
C1 Co1 C2 89.42(9) 5_666 .
C2 Co1 C2 180 5_666 .
C4 O3 Eu1 134.20(12) . .
Eu1 O2 H2A 128(2) . .
Eu1 O2 H2B 117.6(19) . .
H2A O2 H2B 106(3) . .
C6 N4 C5 122.6(2) . .
C6 N4 H4 120(2) . .
C5 N4 H4 117(2) . .
Eu1 O1 H1B 123.9(19) . .
Eu1 O1 H1A 130(2) . .
H1B O1 H1A 106(3) . .
C6 C7 C8 120.2(2) . .
C6 C7 H7 119.0(19) . .
C8 C7 H7 120.8(19) . .
C3 N3 Eu1 152.93(16) . .
N2 C2 Co1 178.1(2) . .
O3 C4 C5 120.32(19) . .
O3 C4 C8 123.41(19) . .
C5 C4 C8 116.27(19) . .
N1 C1 Co1 178.3(2) . .
C7 C8 C4 120.7(2) . .
C7 C8 H8 118.0(16) . .
C4 C8 H8 121.3(16) . .
N4 C5 C4 121.2(2) . .
N4 C5 H5 118(2) . .
C4 C5 H5 121(2) . .
N3 C3 Co1 177.15(18) . .
N4 C6 C7 119.0(2) . .
N4 C6 H6 115.9(17) . .
C7 C6 H6 125.1(17) . .

loop_
_geom_bond_atom_site_label_1
_geom_bond_atom_site_label_2
_geom_bond_distance
_geom_bond_site_symmetry_2
Eu1 O3 2.2958(14) 2_656
Eu1 O3 2.2958(14) .
Eu1 O1 2.4291(15) .
Eu1 O1 2.4291(15) 2_656
Eu1 O2 2.4627(15) 2_656
Eu1 O2 2.4627(15) .
Eu1 N3 2.5674(17) .
Eu1 N3 2.5675(17) 2_656
Co1 C3 1.9045(19) 5_666
Co1 C3 1.9045(19) .
Co1 C1 1.905(2) .
Co1 C1 1.905(2) 5_666
Co1 C2 1.909(2) 5_666
Co1 C2 1.909(2) .
O3 C4 1.319(2) .
O2 H2A 0.872(17) .
O2 H2B 0.881(17) .
N4 C6 1.337(3) .
N4 C5 1.340(3) .
N4 H4 0.81(3) .
O1 H1B 0.872(18) .
O1 H1A 0.868(17) .
O4 H4A 0.903(17) .
N2 C2 1.143(3) .
C7 C6 1.364(4) .
C7 C8 1.380(3) .
C7 H7 0.89(3) .
N3 C3 1.147(3) .
C4 C5 1.388(3) .
C4 C8 1.402(3) .
C1 N1 1.138(3) .
C8 H8 1.00(3) .
C5 H5 0.87(3) .
C6 H6 0.96(3) .
